data_7215754
loop_
_publ_author_name
'Sankararaman, Sethuraman'
'V, Ramkumar'
'Sureshbabu, Beemineni'

_publ_section_title
;
 Substituent effect on the formation of helical to layered hydrogen bond
 network in hydroxyl and carboxyl substituted 1-aryl-1H-1,2,3-triazoles.
;
_journal_name_full CrystEngComm
_journal_paper_doi 10.1039/c4ce00738g
_journal_year 2014
_chemical_formula_moiety 'C10 H9 N3 O3'
_chemical_formula_sum 'C10 H9 N3 O3'
_chemical_formula_weight 219.20
_chemical_name_systematic
;

 ?

;
_space_group_IT_number 2
_symmetry_cell_setting triclinic
_symmetry_space_group_name_Hall '-P 1'
_symmetry_space_group_name_H-M 'P -1'
_atom_sites_solution_hydrogens geom
_atom_sites_solution_primary direct
_atom_sites_solution_secondary difmap
_audit_creation_method SHELXL-97
_cell_angle_alpha 87.308(6)
_cell_angle_beta 82.823(6)
_cell_angle_gamma 74.791(6)
_cell_formula_units_Z 2
_cell_length_a 5.5178(8)
_cell_length_b 6.7350(10)
_cell_length_c 13.337(2)
_cell_measurement_reflns_used 2463
_cell_measurement_temperature 298(2)
_cell_measurement_theta_max 0.00
_cell_measurement_theta_min 0.00
_cell_volume 474.48(12)
_computing_cell_refinement 'APEXII/SAINT, Bruker,2004'
_computing_data_collection 'APEXII, Bruker,2004'
_computing_data_reduction 'SAINT PLUS/XPREP, Bruker,2004'
_computing_molecular_graphics 'ORTEP-3   (Farrugia, 1997)'
_computing_publication_material 'SHELXL-97  (Sheldrick, 2008)'
_computing_structure_refinement 'SHELXL-97  (Sheldrick, 2008)'
_computing_structure_solution 'SHELXS-97  (Sheldrick, 2008)'
_diffrn_ambient_temperature 298(2)
_diffrn_measured_fraction_theta_full 0.937
_diffrn_measured_fraction_theta_max 0.937
_diffrn_measurement_device_type 'Bruker APEXII CCD area detector'
_diffrn_measurement_method 'phi and omega scans'
_diffrn_radiation_monochromator graphite
_diffrn_radiation_source 'fine-focus sealed tube'
_diffrn_radiation_type MoK\a
_diffrn_radiation_wavelength 0.71073
_diffrn_reflns_av_R_equivalents 0.0359
_diffrn_reflns_av_sigmaI/netI 0.0373
_diffrn_reflns_limit_h_max 6
_diffrn_reflns_limit_h_min -6
_diffrn_reflns_limit_k_max 7
_diffrn_reflns_limit_k_min -8
_diffrn_reflns_limit_l_max 15
_diffrn_reflns_limit_l_min -15
_diffrn_reflns_number 4813
_diffrn_reflns_theta_full 25.00
_diffrn_reflns_theta_max 25.00
_diffrn_reflns_theta_min 3.08
_exptl_absorpt_coefficient_mu 0.117
_exptl_absorpt_correction_T_max 0.9827
_exptl_absorpt_correction_T_min 0.9714
_exptl_absorpt_correction_type multi-scan
_exptl_absorpt_process_details 'SADABS (Bruker,2004)'
_exptl_crystal_colour colourless
_exptl_crystal_density_diffrn 1.534
_exptl_crystal_density_method 'not measured'
_exptl_crystal_description Block
_exptl_crystal_F_000 228
_exptl_crystal_size_max 0.25
_exptl_crystal_size_mid 0.20
_exptl_crystal_size_min 0.15
_refine_diff_density_max 0.273
_refine_diff_density_min -0.340
_refine_diff_density_rms 0.079
_refine_ls_extinction_method none
_refine_ls_goodness_of_fit_ref 1.178
_refine_ls_hydrogen_treatment mixed
_refine_ls_matrix_type full
_refine_ls_number_parameters 150
_refine_ls_number_reflns 1568
_refine_ls_number_restraints 0
_refine_ls_restrained_S_all 1.178
_refine_ls_R_factor_all 0.0839
_refine_ls_R_factor_gt 0.0591
_refine_ls_shift/su_max 0.000
_refine_ls_shift/su_mean 0.000
_refine_ls_structure_factor_coef Fsqd
_refine_ls_weighting_details 'calc w=1/[\s^2^(Fo^2^)+(0.1000P)^2^+0.2004P] where P=(Fo^2^+2Fc^2^)/3'
_refine_ls_weighting_scheme calc
_refine_ls_wR_factor_gt 0.1584
_refine_ls_wR_factor_ref 0.1933
_reflns_number_gt 1145
_reflns_number_total 1568
_reflns_threshold_expression >2sigma(I)
_cod_data_source_file c4ce00738g1.cif
_cod_data_source_block new
_cod_depositor_comments
;
The following automatic conversions were performed:

'_symmetry_cell_setting' value 'Triclinic' changed to 'triclinic'
according to
/usr/data/users/saulius/crontab/automatic-downloads/rss-feeds/RSC/lib/dictionaries/cif_core.dic
dictionary named 'cif_core.dic' version 2.4.2 from 2011-04-26.

Automatic conversion script
Id: cif_fix_values 2281 2013-09-26 08:29:07Z andrius 
;
_cod_original_cell_volume 474.49(12)
_cod_original_sg_symbol_H-M P-1
_cod_database_code 7215754

loop_
_symmetry_equiv_pos_as_xyz
'x, y, z'
'-x, -y, -z'

loop_
_atom_site_label
_atom_site_type_symbol
_atom_site_fract_x
_atom_site_fract_y
_atom_site_fract_z
_atom_site_U_iso_or_equiv
_atom_site_adp_type
_atom_site_occupancy
_atom_site_symmetry_multiplicity
_atom_site_calc_flag
_atom_site_refinement_flags
O1 O 0.2003(4) -0.4015(3) 0.41900(16) 0.0469(6) Uani 1 1 d .
O2 O -0.2057(4) -0.2621(3) 0.47331(16) 0.0480(7) Uani 1 1 d .
H2 H -0.1900 -0.3738 0.5026 0.072 Uiso 1 1 calc R
C2 C 0.0118(5) -0.0609(4) 0.36658(18) 0.0301(7) Uani 1 1 d .
C5 C 0.0339(5) 0.2932(4) 0.25762(19) 0.0318(7) Uani 1 1 d .
N2 N -0.1575(5) 0.6294(4) 0.1916(2) 0.0482(7) Uani 1 1 d .
C4 C 0.2446(6) 0.1297(4) 0.2542(2) 0.0378(7) Uani 1 1 d .
H4 H 0.3934 0.1385 0.2151 0.045 Uiso 1 1 calc R
C7 C -0.1974(6) 0.1054(4) 0.3708(2) 0.0346(7) Uani 1 1 d .
H7 H -0.3457 0.0970 0.4104 0.042 Uiso 1 1 calc R
N1 N 0.0475(5) 0.4745(4) 0.19861(17) 0.0370(7) Uani 1 1 d .
C6 C -0.1895(6) 0.2853(4) 0.3166(2) 0.0372(7) Uani 1 1 d .
H6 H -0.3303 0.3977 0.3198 0.045 Uiso 1 1 calc R
C1 C 0.0051(5) -0.2555(4) 0.42295(19) 0.0330(7) Uani 1 1 d .
C3 C 0.2347(6) -0.0482(4) 0.3090(2) 0.0363(7) Uani 1 1 d .
H3 H 0.3773 -0.1590 0.3073 0.044 Uiso 1 1 calc R
N3 N -0.0853(5) 0.7699(4) 0.1310(2) 0.0502(8) Uani 1 1 d .
C8 C 0.2518(6) 0.5155(5) 0.1438(2) 0.0431(8) Uani 1 1 d .
H8 H 0.4169 0.4331 0.1372 0.052 Uiso 1 1 calc R
C10 C 0.3066(7) 0.8261(5) 0.0317(2) 0.0521(9) Uani 1 1 d .
H10A H 0.2575 0.9676 0.0540 0.062 Uiso 1 1 calc R
H10B H 0.4867 0.7729 0.0351 0.062 Uiso 1 1 calc R
C9 C 0.1658(6) 0.7013(5) 0.1006(2) 0.0419(8) Uani 1 1 d .
O3 O 0.2557(5) 0.8203(4) -0.06948(17) 0.0580(7) Uani 1 1 d .
H1O H 0.213(9) 0.971(9) -0.093(3) 0.106(16) Uiso 1 1 d .

loop_
_atom_site_aniso_label
_atom_site_aniso_U_11
_atom_site_aniso_U_22
_atom_site_aniso_U_33
_atom_site_aniso_U_23
_atom_site_aniso_U_13
_atom_site_aniso_U_12
O1 0.0484(15) 0.0258(12) 0.0588(14) 0.0159(9) 0.0093(10) -0.0061(11)
O2 0.0446(14) 0.0329(13) 0.0621(14) 0.0213(10) 0.0094(10) -0.0130(11)
C2 0.0372(16) 0.0263(15) 0.0286(14) 0.0069(11) -0.0005(11) -0.0140(13)
C5 0.0419(17) 0.0252(15) 0.0315(14) 0.0112(11) -0.0024(11) -0.0172(14)
N2 0.0432(17) 0.0386(16) 0.0595(17) 0.0220(12) -0.0006(12) -0.0114(14)
C4 0.0395(18) 0.0324(17) 0.0413(16) 0.0100(12) 0.0065(12) -0.0158(15)
C7 0.0335(16) 0.0325(16) 0.0377(16) 0.0100(12) 0.0027(11) -0.0135(14)
N1 0.0426(15) 0.0272(13) 0.0417(14) 0.0148(10) -0.0032(10) -0.0136(12)
C6 0.0376(17) 0.0292(16) 0.0432(16) 0.0118(12) -0.0033(12) -0.0083(14)
C1 0.0403(18) 0.0255(16) 0.0338(15) 0.0068(11) 0.0006(12) -0.0130(15)
C3 0.0358(17) 0.0269(15) 0.0428(16) 0.0082(12) 0.0016(12) -0.0068(13)
N3 0.0517(18) 0.0394(16) 0.0580(17) 0.0270(12) -0.0051(13) -0.0146(14)
C8 0.0418(18) 0.0358(18) 0.0497(18) 0.0149(13) 0.0024(13) -0.0130(15)
C10 0.056(2) 0.048(2) 0.056(2) 0.0230(16) -0.0035(15) -0.0236(18)
C9 0.049(2) 0.0356(17) 0.0422(17) 0.0140(13) -0.0033(13) -0.0166(15)
O3 0.0690(18) 0.0460(15) 0.0504(14) 0.0198(11) 0.0048(11) -0.0088(13)

loop_
_atom_type_symbol
_atom_type_description
_atom_type_scat_dispersion_real
_atom_type_scat_dispersion_imag
_atom_type_scat_source
C C 0.0033 0.0016 'International Tables Vol C Tables 4.2.6.8 and 6.1.1.4'
H H 0.0000 0.0000 'International Tables Vol C Tables 4.2.6.8 and 6.1.1.4'
N N 0.0061 0.0033 'International Tables Vol C Tables 4.2.6.8 and 6.1.1.4'
O O 0.0106 0.0060 'International Tables Vol C Tables 4.2.6.8 and 6.1.1.4'

loop_
_geom_angle_atom_site_label_1
_geom_angle_atom_site_label_2
_geom_angle_atom_site_label_3
_geom_angle
C1 O2 H2 109.5
C7 C2 C3 119.9(2)
C7 C2 C1 121.5(2)
C3 C2 C1 118.7(3)
C4 C5 C6 121.3(2)
C4 C5 N1 118.7(2)
C6 C5 N1 120.0(3)
N3 N2 N1 106.7(2)
C5 C4 C3 119.8(3)
C5 C4 H4 120.1
C3 C4 H4 120.1
C2 C7 C6 120.8(3)
C2 C7 H7 119.6
C6 C7 H7 119.6
N2 N1 C8 110.8(2)
N2 N1 C5 121.1(2)
C8 N1 C5 128.1(3)
C7 C6 C5 118.4(3)
C7 C6 H6 120.8
C5 C6 H6 120.8
O1 C1 O2 123.8(2)
O1 C1 C2 119.6(2)
O2 C1 C2 116.6(3)
C4 C3 C2 119.8(3)
C4 C3 H3 120.1
C2 C3 H3 120.1
N2 N3 C9 108.7(2)
C9 C8 N1 105.3(3)
C9 C8 H8 127.4
N1 C8 H8 127.4
O3 C10 C9 111.2(3)
O3 C10 H10A 109.4
C9 C10 H10A 109.4
O3 C10 H10B 109.4
C9 C10 H10B 109.4
H10A C10 H10B 108.0
C8 C9 N3 108.5(3)
C8 C9 C10 129.5(3)
N3 C9 C10 122.0(3)
C10 O3 H1O 105(3)

loop_
_geom_bond_atom_site_label_1
_geom_bond_atom_site_label_2
_geom_bond_distance
O1 C1 1.251(3)
O2 C1 1.278(3)
O2 H2 0.8200
C2 C7 1.379(4)
C2 C3 1.387(4)
C2 C1 1.487(4)
C5 C4 1.373(4)
C5 C6 1.389(4)
C5 N1 1.435(3)
N2 N3 1.323(3)
N2 N1 1.332(4)
C4 C3 1.384(4)
C4 H4 0.9300
C7 C6 1.389(4)
C7 H7 0.9300
N1 C8 1.350(4)
C6 H6 0.9300
C3 H3 0.9300
N3 C9 1.356(4)
C8 C9 1.346(4)
C8 H8 0.9300
C10 O3 1.417(4)
C10 C9 1.499(4)
C10 H10A 0.9700
C10 H10B 0.9700
O3 H1O 1.03(6)

loop_
_geom_hbond_atom_site_label_D
_geom_hbond_atom_site_label_H
_geom_hbond_atom_site_label_A
_geom_hbond_distance_DH
_geom_hbond_distance_HA
_geom_hbond_distance_DA
_geom_hbond_angle_DHA
_geom_hbond_site_symmetry_A
O2 H2 O1 0.82 1.81 2.620(3) 170.5 2_546
O3 H1O N3 1.03(6) 1.78(6) 2.792(4) 170(4) 2_575

loop_
_geom_torsion_atom_site_label_1
_geom_torsion_atom_site_label_2
_geom_torsion_atom_site_label_3
_geom_torsion_atom_site_label_4
_geom_torsion
C6 C5 C4 C3 1.1(4)
N1 C5 C4 C3 -178.8(2)
C3 C2 C7 C6 1.1(4)
C1 C2 C7 C6 -179.1(2)
N3 N2 N1 C8 0.7(3)
N3 N2 N1 C5 -178.7(2)
C4 C5 N1 N2 173.5(3)
C6 C5 N1 N2 -6.4(4)
C4 C5 N1 C8 -5.8(4)
C6 C5 N1 C8 174.3(3)
C2 C7 C6 C5 0.4(4)
C4 C5 C6 C7 -1.5(4)
N1 C5 C6 C7 178.4(2)
C7 C2 C1 O1 -178.5(2)
C3 C2 C1 O1 1.3(4)
C7 C2 C1 O2 1.6(4)
C3 C2 C1 O2 -178.6(2)
C5 C4 C3 C2 0.4(4)
C7 C2 C3 C4 -1.5(4)
C1 C2 C3 C4 178.7(2)
N1 N2 N3 C9 -0.1(3)
N2 N1 C8 C9 -1.0(3)
C5 N1 C8 C9 178.3(3)
N1 C8 C9 N3 0.9(3)
N1 C8 C9 C10 179.8(3)
N2 N3 C9 C8 -0.6(4)
N2 N3 C9 C10 -179.5(3)
O3 C10 C9 C8 105.1(4)
O3 C10 C9 N3 -76.2(4)
